data_2216500
loop_
_publ_author_name
'Li, Hui'
'Wei, Zhuangwei'
'Wang, Jian'
'Han, Qiuping'
'Han, Shuang'

_publ_section_title
;
 1,1'-(<i>p</i>-Phenylene)bis(1<i>H</i>-imidazol-3-ium)
 hexafluoridosilicate(IV)
;
_journal_coeditor_code HB2649
_journal_issue 12
_journal_name_full 'Acta Crystallographica Section E'
_journal_page_first o4864
_journal_page_last o4864
_journal_paper_doi 10.1107/S1600536807058825
_journal_volume 63
_journal_year 2007
_chemical_formula_iupac 'C12 H12 N4 2+, Si1 F6 2-'
_chemical_formula_moiety 'C12 H12 N4 2+, F6 Si 2-'
_chemical_formula_sum 'C12 H12 F6 N4 Si'
_chemical_formula_weight 354.35
_chemical_name_systematic
;
1,1'-(p-Phenylene)bis(1H-imidazol-3-ium) hexafluorosilicate(IV)
;
_space_group_IT_number 2
_symmetry_cell_setting triclinic
_symmetry_space_group_name_Hall '-P 1'
_symmetry_space_group_name_H-M 'P -1'
_atom_sites_solution_hydrogens geom
_atom_sites_solution_primary direct
_atom_sites_solution_secondary difmap
_cell_angle_alpha 85.88(3)
_cell_angle_beta 70.38(3)
_cell_angle_gamma 61.59(3)
_cell_formula_units_Z 1
_cell_length_a 6.5608(13)
_cell_length_b 6.8060(14)
_cell_length_c 8.7799(18)
_cell_measurement_reflns_used 869
_cell_measurement_temperature 293(2)
_cell_measurement_theta_max 27.86
_cell_measurement_theta_min 2.48
_cell_volume 322.98(17)
_computing_cell_refinement 'SAINT (Bruker, 1997)'
_computing_data_collection 'SMART (Bruker, 1997)'
_computing_data_reduction SAINT
_computing_molecular_graphics 'SHELXTL (Bruker, 1997)'
_computing_publication_material SHELXTL
_computing_structure_refinement 'SHELXL97 (Sheldrick, 1997)'
_computing_structure_solution 'SHELXS97 (Sheldrick, 1997)'
_diffrn_ambient_temperature 293(2)
_diffrn_detector_area_resol_mean 9
_diffrn_measured_fraction_theta_full 0.986
_diffrn_measured_fraction_theta_max 0.986
_diffrn_measurement_device_type 'Bruker SMART 1000 CCD'
_diffrn_measurement_method \w
_diffrn_radiation_monochromator graphite
_diffrn_radiation_source 'fine-focus sealed tube'
_diffrn_radiation_type MoK\a
_diffrn_radiation_wavelength 0.71073
_diffrn_reflns_av_R_equivalents 0.0348
_diffrn_reflns_av_sigmaI/netI 0.0389
_diffrn_reflns_limit_h_max 7
_diffrn_reflns_limit_h_min -7
_diffrn_reflns_limit_k_max 8
_diffrn_reflns_limit_k_min -6
_diffrn_reflns_limit_l_max 10
_diffrn_reflns_limit_l_min -10
_diffrn_reflns_number 3116
_diffrn_reflns_theta_full 25.00
_diffrn_reflns_theta_max 25.00
_diffrn_reflns_theta_min 2.48
_diffrn_standards_interval_count 0
_diffrn_standards_number 0
_exptl_absorpt_coefficient_mu 0.261
_exptl_absorpt_correction_T_max 1.000
_exptl_absorpt_correction_T_min 0.836
_exptl_absorpt_correction_type multi-scan
_exptl_absorpt_process_details '(SADABS; Sheldrick, 1996)'
_exptl_crystal_colour Colourless
_exptl_crystal_density_diffrn 1.822
_exptl_crystal_density_method 'not measured'
_exptl_crystal_description block
_exptl_crystal_F_000 180
_exptl_crystal_size_max 0.02
_exptl_crystal_size_mid 0.02
_exptl_crystal_size_min 0.01
_refine_diff_density_max 0.268
_refine_diff_density_min -0.298
_refine_ls_extinction_method none
_refine_ls_goodness_of_fit_ref 1.020
_refine_ls_hydrogen_treatment mixed
_refine_ls_matrix_type full
_refine_ls_number_parameters 110
_refine_ls_number_reflns 1119
_refine_ls_number_restraints 0
_refine_ls_restrained_S_all 1.020
_refine_ls_R_factor_all 0.0389
_refine_ls_R_factor_gt 0.0310
_refine_ls_shift/su_max 0.001
_refine_ls_shift/su_mean <0.001
_refine_ls_structure_factor_coef Fsqd
_refine_ls_weighting_details 'calc w=1/[\s^2^(Fo^2^)+(0.0515P)^2^] where P=(Fo^2^+2Fc^2^)/3'
_refine_ls_weighting_scheme calc
_refine_ls_wR_factor_gt 0.0774
_refine_ls_wR_factor_ref 0.0804
_reflns_number_gt 894
_reflns_number_total 1119
_reflns_threshold_expression I>2\s(I)
_cod_data_source_file hb2649.cif
_cod_data_source_block I
_cod_depositor_comments
;
The following automatic conversions were performed:
'_symmetry_cell_setting' value 'Triclinic' changed to 'triclinic'
according to '/home/saulius/struct/CIF-dictionaries/cif_core.dic'
dictionary named 'cif_core.dic' version 2.4.1 from 2010-06-29.

Automatic conversion script
Id: cif_fix_enum 1527 2010-12-29 10:47:43Z saulius 

The following automatic conversions were performed:

'_symmetry_cell_setting' value 'Triclinic' changed to 'triclinic'
according to /home/saulius/struct/CIF-dictionaries/cif_core.dic
dictionary named 'cif_core.dic' version 2.4.1 from 2010-06-29.

Automatic conversion script
Id: cif_fix_values 1715 2011-07-08 13:25:40Z adriana 
;
_cod_original_cell_volume 322.97(17)
_cod_database_code 2216500
_cod_database_fobs_code 2216500

loop_
_symmetry_equiv_pos_as_xyz
'x, y, z'
'-x, -y, -z'

loop_
_atom_site_type_symbol
_atom_site_label
_atom_site_fract_x
_atom_site_fract_y
_atom_site_fract_z
_atom_site_U_iso_or_equiv
_atom_site_adp_type
_atom_site_calc_flag
_atom_site_refinement_flags
_atom_site_occupancy
Si Si1 0.5000 0.0000 0.5000 0.0108(2) Uani d S 1
F F3 0.50781(19) 0.24334(18) 0.52554(12) 0.0157(3) Uani d . 1
F F2 0.4698(2) -0.03743(19) 0.69557(12) 0.0180(3) Uani d . 1
F F1 0.19141(19) 0.14648(18) 0.55382(13) 0.0170(3) Uani d . 1
N N1 -0.0959(3) 0.2524(3) 0.30612(19) 0.0134(4) Uani d . 1
N N2 0.1761(3) 0.3241(3) 0.13441(18) 0.0109(4) Uani d . 1
C C5 0.4441(3) 0.4009(3) -0.1021(2) 0.0125(4) Uani d . 1
H H5 0.4065 0.3334 -0.1694 0.015 Uiso calc R 1
C C6 0.6031(3) 0.4874(3) -0.1677(2) 0.0125(4) Uani d . 1
H H6 0.6720 0.4806 -0.2799 0.015 Uiso calc R 1
C C4 0.3405(3) 0.4160(3) 0.0661(2) 0.0111(4) Uani d . 1
C C1 0.0019(3) 0.3849(3) 0.2819(2) 0.0130(4) Uani d . 1
H H1 -0.0423 0.5024 0.3552 0.016 Uiso calc R 1
C C3 0.1846(3) 0.1430(3) 0.0630(2) 0.0126(4) Uani d . 1
H H3 0.2877 0.0672 -0.0399 0.015 Uiso calc R 1
C C2 0.0149(3) 0.0993(3) 0.1719(2) 0.0138(4) Uani d . 1
H H2 -0.0210 -0.0138 0.1587 0.017 Uiso calc R 1
H H1A -0.212(5) 0.239(5) 0.392(3) 0.051(8) Uiso d . 1

loop_
_atom_site_aniso_label
_atom_site_aniso_U_11
_atom_site_aniso_U_22
_atom_site_aniso_U_33
_atom_site_aniso_U_12
_atom_site_aniso_U_13
_atom_site_aniso_U_23
Si1 0.0114(4) 0.0117(4) 0.0090(4) -0.0065(3) -0.0016(3) -0.0002(3)
F3 0.0152(6) 0.0141(6) 0.0162(6) -0.0092(5) 0.0005(5) -0.0025(4)
F2 0.0231(7) 0.0216(7) 0.0101(6) -0.0123(5) -0.0042(5) 0.0010(5)
F1 0.0128(6) 0.0174(6) 0.0191(6) -0.0069(5) -0.0033(5) -0.0015(5)
N1 0.0121(9) 0.0175(9) 0.0127(9) -0.0096(7) -0.0030(7) 0.0026(7)
N2 0.0099(8) 0.0121(9) 0.0103(8) -0.0053(7) -0.0028(6) 0.0004(6)
C5 0.0150(10) 0.0118(10) 0.0129(10) -0.0069(8) -0.0065(8) 0.0012(7)
C6 0.0126(10) 0.0136(10) 0.0088(9) -0.0050(8) -0.0024(8) 0.0001(7)
C4 0.0080(9) 0.0083(10) 0.0142(9) -0.0029(8) -0.0021(7) 0.0015(7)
C1 0.0109(10) 0.0157(10) 0.0111(9) -0.0054(8) -0.0036(8) 0.0002(7)
C3 0.0113(10) 0.0116(10) 0.0139(9) -0.0051(8) -0.0030(8) -0.0027(8)
C2 0.0144(10) 0.0123(10) 0.0167(10) -0.0073(8) -0.0058(8) 0.0001(8)

loop_
_atom_type_symbol
_atom_type_description
_atom_type_scat_dispersion_real
_atom_type_scat_dispersion_imag
_atom_type_scat_source
C C 0.0033 0.0016 'International Tables Vol C Tables 4.2.6.8 and 6.1.1.4'
H H 0.0000 0.0000 'International Tables Vol C Tables 4.2.6.8 and 6.1.1.4'
N N 0.0061 0.0033 'International Tables Vol C Tables 4.2.6.8 and 6.1.1.4'
F F 0.0171 0.0103 'International Tables Vol C Tables 4.2.6.8 and 6.1.1.4'
Si Si 0.0817 0.0704 'International Tables Vol C Tables 4.2.6.8 and 6.1.1.4'

loop_
_geom_angle_atom_site_label_1
_geom_angle_atom_site_label_2
_geom_angle_atom_site_label_3
_geom_angle_site_symmetry_1
_geom_angle_site_symmetry_3
_geom_angle
F2 Si1 F2 2_656 . 180.0
F2 Si1 F1 2_656 . 90.51(7)
F2 Si1 F1 . . 89.49(7)
F2 Si1 F1 2_656 2_656 89.49(7)
F2 Si1 F1 . 2_656 90.51(7)
F1 Si1 F1 . 2_656 180.0
F2 Si1 F3 2_656 . 90.12(6)
F2 Si1 F3 . . 89.88(6)
F1 Si1 F3 . . 89.79(6)
F1 Si1 F3 2_656 . 90.21(6)
F2 Si1 F3 2_656 2_656 89.88(6)
F2 Si1 F3 . 2_656 90.12(6)
F1 Si1 F3 . 2_656 90.21(6)
F1 Si1 F3 2_656 2_656 89.79(6)
F3 Si1 F3 . 2_656 180.0
C1 N1 C2 . . 109.41(16)
C1 N1 H1A . . 133.6(18)
C2 N1 H1A . . 116.9(18)
C1 N2 C3 . . 107.95(15)
C1 N2 C4 . . 126.30(16)
C3 N2 C4 . . 125.57(15)
C6 C5 C4 . . 119.04(17)
C6 C5 H5 . . 120.5
C4 C5 H5 . . 120.5
C5 C6 C4 . 2_665 119.68(17)
C5 C6 H6 . . 120.2
C4 C6 H6 2_665 . 120.2
C6 C4 C5 2_665 . 121.27(17)
C6 C4 N2 2_665 . 119.73(16)
C5 C4 N2 . . 118.99(16)
N1 C1 N2 . . 108.74(17)
N1 C1 H1 . . 125.6
N2 C1 H1 . . 125.6
C2 C3 N2 . . 106.52(16)
C2 C3 H3 . . 126.7
N2 C3 H3 . . 126.7
C3 C2 N1 . . 107.38(17)
C3 C2 H2 . . 126.3
N1 C2 H2 . . 126.3

loop_
_geom_bond_atom_site_label_1
_geom_bond_atom_site_label_2
_geom_bond_site_symmetry_2
_geom_bond_distance
Si1 F2 2_656 1.6761(11)
Si1 F2 . 1.6761(11)
Si1 F1 . 1.6795(12)
Si1 F1 2_656 1.6795(13)
Si1 F3 . 1.7140(11)
Si1 F3 2_656 1.7140(11)
N1 C1 . 1.305(2)
N1 C2 . 1.372(2)
N1 H1A . 0.91(2)
N2 C1 . 1.337(2)
N2 C3 . 1.392(2)
N2 C4 . 1.438(2)
C5 C6 . 1.378(2)
C5 C4 . 1.391(2)
C5 H5 . 0.9300
C6 C4 2_665 1.379(3)
C6 H6 . 0.9300
C4 C6 2_665 1.379(3)
C1 H1 . 0.9300
C3 C2 . 1.342(3)
C3 H3 . 0.9300
C2 H2 . 0.9300

loop_
_geom_hbond_atom_site_label_D
_geom_hbond_atom_site_label_H
_geom_hbond_atom_site_label_A
_geom_hbond_site_symmetry_A
_geom_hbond_distance_DH
_geom_hbond_distance_HA
_geom_hbond_distance_DA
_geom_hbond_angle_DHA
N1 H1A F3 1_455 0.91(3) 1.81(3) 2.692(2) 164(3)

loop_
_geom_torsion_atom_site_label_1
_geom_torsion_atom_site_label_2
_geom_torsion_atom_site_label_3
_geom_torsion_atom_site_label_4
_geom_torsion_site_symmetry_4
_geom_torsion
C4 C5 C6 C4 2_665 0.9(3)
C6 C5 C4 C6 2_665 -0.9(3)
C6 C5 C4 N2 . -179.50(17)
C1 N2 C4 C6 2_665 25.2(3)
C3 N2 C4 C6 2_665 -149.18(18)
C1 N2 C4 C5 . -156.19(18)
C3 N2 C4 C5 . 29.4(3)
C2 N1 C1 N2 . -0.1(2)
C3 N2 C1 N1 . 0.4(2)
C4 N2 C1 N1 . -174.84(16)
C1 N2 C3 C2 . -0.6(2)
C4 N2 C3 C2 . 174.70(16)
N2 C3 C2 N1 . 0.5(2)
C1 N1 C2 C3 . -0.3(2)
